data_1559592
loop_
_publ_author_name
'Pi\~neiro-L\'opez, Luc\'ia'
'Valverde-Mu\~noz, Francisco-Javier'
'Trzop, Elzbieta'
'Mu\~noz, M Carmen'
'Seredyuk, Maksym'
'Castells-Gil, Javier'
'da Silva, Iv\'an'
'Mart\'i-Gastaldo, Carlos'
'Collet, Eric'
'Real, Jos\'e Antonio'

_publ_section_title
;
 Guest induced reversible on-off switching of elastic frustration in a 3D
 spin crossover coordination polymer with room temperature hysteretic
 behaviour.
;
_journal_issue 4
_journal_name_full 'Chemical science'
_journal_page_first 1317
_journal_page_last 1326
_journal_paper_doi 10.1039/d0sc04420b
_journal_volume 12
_journal_year 2020
_chemical_formula_moiety '0.5(C32 H16 Au4 Fe2 N12), C6 H5 N O2'
_chemical_formula_sum 'C22 H13 Au2 Fe N7 O2'
_chemical_formula_weight 857.18
_chemical_melting_point ?
_chemical_properties_physical Photo-sensitive
_space_group_crystal_system monoclinic
_space_group_IT_number 13
_space_group_name_Hall '-P 2yac'
_space_group_name_H-M_alt 'P 1 2/n 1'
_atom_sites_solution_hydrogens geom
_atom_sites_solution_primary dual
_atom_sites_solution_secondary difmap
_audit_update_record
;
2020-06-17 deposited with the CCDC.	2020-11-23 downloaded from the CCDC.
;
_cell_angle_alpha 90
_cell_angle_beta 93.954(3)
_cell_angle_gamma 90
_cell_formula_units_Z 2
_cell_length_a 10.3534(3)
_cell_length_b 11.3911(3)
_cell_length_c 10.3639(3)
_cell_measurement_reflns_used 3757
_cell_measurement_temperature 250.0
_cell_measurement_theta_max 29.1520
_cell_measurement_theta_min 3.9330
_cell_volume 1219.37(6)
_computing_cell_refinement 'CrysAlisPro 1.171.39.46 (Rigaku OD, 2018)'
_computing_data_collection 'CrysAlisPro 1.171.39.46 (Rigaku OD, 2018)'
_computing_data_reduction 'CrysAlisPro 1.171.39.46 (Rigaku OD, 2018)'
_computing_molecular_graphics 'Mercury 4.0 (Macrae et al.,2020)'
_computing_publication_material 'Olex2 (Dolomanov et al., 2009)'
_computing_structure_refinement 'ShelXL (Sheldrick, 2015)'
_computing_structure_solution 'ShelXT (Sheldrick, 2015)'
_diffrn_ambient_temperature 250.0
_diffrn_detector 'CCD plate'
_diffrn_detector_area_resol_mean 16.1852
_diffrn_detector_type Sapphire3
_diffrn_measured_fraction_theta_full 0.998
_diffrn_measured_fraction_theta_max 0.998
_diffrn_measurement_details
;
List of Runs (angles in degrees, time in seconds):

  # Type    Start    End  Width  t~exp~   \w     \q     \k     \f   Frames
#--------------------------------------------------------------------------
  1  \w    -38.00   2.00   1.00   40.00    --  -30.24 -88.00 167.00   40
  2  \w      4.00 106.00   1.00   40.00    --   32.27  38.00-150.00  102
  3  \w    -35.00  61.00   1.00   40.00    --   32.27 -77.00-120.00   96
  4  \w    -13.00  13.00   1.00   40.00    --   32.27 -99.00  60.00   26
  5  \w     50.00  76.00   1.00   40.00    --   32.27 -99.00  60.00   26
  6  \w     35.00  96.00   1.00   40.00    --   32.27  38.00 -30.00   61
  7  \w     37.00 110.00   1.00   40.00    --   32.27-178.00  90.00   73
  8  \w     20.00 101.00   1.00   40.00    --   32.27  57.00  90.00   81
;
_diffrn_measurement_device 'four-circle diffractometer'
_diffrn_measurement_device_type 'Xcalibur, Sapphire3'
_diffrn_measurement_method '\w scans'
_diffrn_orient_matrix_type 'CrysAlisPro convention (1999,Acta A55,543-557)'
_diffrn_orient_matrix_UB_11 0.0346911000
_diffrn_orient_matrix_UB_12 -0.0398022000
_diffrn_orient_matrix_UB_13 0.0420889000
_diffrn_orient_matrix_UB_21 -0.0526701000
_diffrn_orient_matrix_UB_22 -0.0398916000
_diffrn_orient_matrix_UB_23 -0.0061589000
_diffrn_orient_matrix_UB_31 0.0271779000
_diffrn_orient_matrix_UB_32 -0.0265698000
_diffrn_orient_matrix_UB_33 -0.0537704000
_diffrn_radiation_monochromator graphite
_diffrn_radiation_probe x-ray
_diffrn_radiation_type MoK\a
_diffrn_radiation_wavelength 0.71073
_diffrn_reflns_av_R_equivalents 0.0284
_diffrn_reflns_av_unetI/netI 0.0252
_diffrn_reflns_Laue_measured_fraction_full 0.998
_diffrn_reflns_Laue_measured_fraction_max 0.998
_diffrn_reflns_limit_h_max 13
_diffrn_reflns_limit_h_min -13
_diffrn_reflns_limit_k_max 14
_diffrn_reflns_limit_k_min -14
_diffrn_reflns_limit_l_max 13
_diffrn_reflns_limit_l_min -12
_diffrn_reflns_number 10723
_diffrn_reflns_point_group_measured_fraction_full 0.998
_diffrn_reflns_point_group_measured_fraction_max 0.998
_diffrn_reflns_theta_full 25.242
_diffrn_reflns_theta_max 26.998
_diffrn_reflns_theta_min 3.230
_diffrn_source 'fine-focus sealed X-ray tube'
_diffrn_source_type 'Enhance (Mo) X-ray Source'
_exptl_absorpt_coefficient_mu 12.622
_exptl_absorpt_correction_T_max 0.690
_exptl_absorpt_correction_T_min 0.345
_exptl_absorpt_correction_type analytical
_exptl_absorpt_process_details
;
CrysAlisPro 1.171.39.46 (Rigaku Oxford Diffraction, 2018)
Analytical numeric absorption correction using a multifaceted crystal
			model based on expressions derived by R.C. Clark & J.S. Reid.
(Clark, R. C. & Reid, J. S. (1995). Acta Cryst. A51, 887-897)
Empirical absorption correction using spherical harmonics,
 implemented in SCALE3 ABSPACK scaling algorithm.
;
_exptl_crystal_colour yellow
_exptl_crystal_colour_primary yellow
_exptl_crystal_density_diffrn 2.335
_exptl_crystal_density_meas ?
_exptl_crystal_density_method none
_exptl_crystal_description block
_exptl_crystal_F_000 788
_exptl_crystal_preparation 'Magnetic properties'
_exptl_crystal_size_max 0.099
_exptl_crystal_size_mid 0.093
_exptl_crystal_size_min 0.034
_refine_diff_density_max 0.998
_refine_diff_density_min -0.825
_refine_diff_density_rms 0.111
_refine_ls_extinction_method none
_refine_ls_goodness_of_fit_ref 1.061
_refine_ls_hydrogen_treatment constr
_refine_ls_matrix_type full
_refine_ls_number_parameters 180
_refine_ls_number_reflns 2675
_refine_ls_number_restraints 45
_refine_ls_restrained_S_all 1.101
_refine_ls_R_factor_all 0.0441
_refine_ls_R_factor_gt 0.0287
_refine_ls_shift/su_max 0.000
_refine_ls_shift/su_mean 0.000
_refine_ls_structure_factor_coef Fsqd
_refine_ls_weighting_details 'w=1/[\s^2^(Fo^2^)+(0.0272P)^2^+1.6656P] where P=(Fo^2^+2Fc^2^)/3'
_refine_ls_weighting_scheme calc
_refine_ls_wR_factor_gt 0.0642
_refine_ls_wR_factor_ref 0.0707
_reflns_Friedel_coverage 0.000
_reflns_number_gt 2082
_reflns_number_total 2675
_reflns_threshold_expression 'I > 2\s(I)'
_cod_data_source_file d0sc04420b2.cif
_cod_data_source_block FeAu250K
_cod_depositor_comments
;
The following automatic conversions were performed:

data item '_chemical_melting_point' value 'not measured' was changed
to '?' -- the value is undefined or not given.

data item '_exptl_crystal_density_meas' value 'not measured' was
changed to '?' -- the value is perceived as not measured.

Automatic conversion script
Id: cif_fix_values 7556 2019-12-06 15:28:31Z antanas 

 Adding full bibliography for 1559588--1559595.cif.

 Adding full bibliography for 1559588--1559595.cif.
;
_cod_database_code 1559592
_chemical_oxdiff_formula 'C22 H13 Au2 Fe N7 O2'
_shelx_space_group_comment
;
The symmetry employed for this shelxl refinement is uniquely defined
by the following loop, which should always be used as a source of
symmetry information in preference to the above space-group names.
They are only intended as comments.
;
_shelx_estimated_absorpt_t_max 0.674
_shelx_estimated_absorpt_t_min 0.368
_reflns_odcompleteness_completeness 99.84
_reflns_odcompleteness_iscentric 1
_reflns_odcompleteness_theta 31.44
_olex2_refinement_description
;
1. Fixed Uiso
 At 1.2 times of:
  All C(H) groups
2. Restrained distances
 C13-C12
 1.4 with sigma of 0.01
 C13-C11_$1
 1.4 with sigma of 0.01
 N5-C11
 1.5 with sigma of 0.005
 C12-C11
 1.4 with sigma of 0.01
 O1-N5 = O2-N5
 1.2 with sigma of 0.01
 C12-C13_$1
 2.4 with sigma of 0.01
 C13-C11
 2.4 with sigma of 0.01
 O2-C11
 2.43 with sigma of 0.01
 N5-C13_$1
 2.4 with sigma of 0.01
 N5-C12
 2.4 with sigma of 0.01
 C11-C12_$1
 2.4 with sigma of 0.01
 O1-O2
 2.1 with sigma of 0.01
 O1-C11
 2.43 with sigma of 0.01
3. Uiso/Uaniso restraints and constraints
Uanis(C13) \\sim Ueq, Uanis(C12) \\sim Ueq, Uanis(C11) \\sim Ueq, Uanis(N5)
\\sim Ueq, Uanis(O2) \\sim Ueq: with sigma of 0.01 and sigma for terminal atoms
of 0.02
Uanis(O1) \\sim Ueq: with sigma of 0.005 and sigma for terminal atoms of 0.01
4. Others
 Fixed Sof: O1(0.5) O2(0.5) N5(0.5) H2(0.5) H5(0.5) C7(0.5) H7(0.5) C8(0.5)
 H8(0.5) H11(0.5)
5.a Aromatic/amide H refined with riding coordinates:
 C1(H1), C2(H2), C5(H5), C6(H6), C7(H7), C8(H8), C11(H11), C12(H12), C13(H13)
;
_olex2_submission_special_instructions 'No special instructions were received'
_oxdiff_exptl_absorpt_empirical_details
;
Empirical correction (ABSPACK) includes:
- Absorption correction using spherical harmonics
- Frame scaling
;
_oxdiff_exptl_absorpt_empirical_full_max 1.133
_oxdiff_exptl_absorpt_empirical_full_min 0.945

loop_
_space_group_symop_operation_xyz
'x, y, z'
'-x+1/2, y, -z+1/2'
'-x, -y, -z'
'x-1/2, -y, z-1/2'

loop_
_atom_site_label
_atom_site_type_symbol
_atom_site_fract_x
_atom_site_fract_y
_atom_site_fract_z
_atom_site_U_iso_or_equiv
_atom_site_adp_type
_atom_site_occupancy
_atom_site_site_symmetry_order
_atom_site_calc_flag
_atom_site_refinement_flags_posn
_atom_site_refinement_flags_adp
_atom_site_refinement_flags_occupancy
_atom_site_disorder_assembly
_atom_site_disorder_group
Au1 Au 0.750000 -0.13166(3) 0.750000 0.05093(12) Uani 1 2 d S T P . .
Au2 Au 0.250000 -0.13607(3) 0.250000 0.06031(13) Uani 1 2 d S T P . .
Fe1 Fe 0.250000 -0.13841(8) 0.750000 0.0296(2) Uani 1 2 d S T P . .
O1 O 0.1033(18) 0.6037(14) 1.3013(19) 0.171(7) Uani 0.5 1 d D U . A 6
O2 O 0.122(2) 0.4193(14) 1.3071(19) 0.191(8) Uani 0.5 1 d D U . A 6
N1 N 0.250000 0.0509(6) 0.750000 0.0434(15) Uani 1 2 d S T P . .
N2 N 0.250000 0.6720(6) 0.750000 0.0419(15) Uani 1 2 d S T P . .
N3 N 0.4507(5) -0.1373(4) 0.7642(5) 0.0516(12) Uani 1 1 d . . . . .
N4 N 0.2518(5) -0.1387(4) 0.5508(5) 0.0532(12) Uani 1 1 d . . . . .
N5 N 0.107(2) 0.5114(17) 1.2498(17) 0.133(7) Uani 0.5 1 d D U . A 6
C1 C 0.3112(6) 0.1122(5) 0.8465(6) 0.0565(15) Uani 1 1 d . . . . .
H1 H 0.355880 0.070709 0.914149 0.068 Uiso 1 1 calc R . . . .
C2 C 0.3116(6) 0.2342(5) 0.8512(6) 0.0586(16) Uani 1 1 d . . . . .
H2 H 0.353269 0.273372 0.922268 0.070 Uiso 0.5 1 calc R . . B 1
C3 C 0.250000 0.2984(7) 0.750000 0.059(2) Uani 1 2 d S T P D .
C4 C 0.250000 0.4266(7) 0.750000 0.057(2) Uani 1 2 d S T P D .
C5 C 0.3071(6) 0.4891(5) 0.8545(7) 0.0534(15) Uani 1 1 d . . . . .
H5 H 0.346444 0.449809 0.926621 0.064 Uiso 0.5 1 calc R . . C 1
C6 C 0.3045(5) 0.6106(5) 0.8494(6) 0.0457(13) Uani 1 1 d . . . . .
H6 H 0.343344 0.652389 0.920006 0.055 Uiso 1 1 calc R . . . .
C7 C 0.3630(11) 0.3012(10) 0.9443(11) 0.051(3) Uani 0.5 1 d . . . D 2
H7 H 0.405532 0.263560 1.015913 0.061 Uiso 0.5 1 calc R . . D 2
C8 C 0.3598(11) 0.4203(11) 0.9453(10) 0.050(3) Uani 0.5 1 d . . . D 2
H8 H 0.399331 0.457459 1.018771 0.060 Uiso 0.5 1 calc R . . D 2
C9 C 0.5603(6) -0.1356(5) 0.7619(6) 0.0503(14) Uani 1 1 d . . . . .
C10 C 0.2516(7) -0.1380(5) 0.4415(6) 0.0584(16) Uani 1 1 d . . . . .
C11 C 0.0544(9) 0.4986(10) 1.1250(7) 0.113(3) Uani 1 1 d D U . E 5
H11 H 0.091765 0.495033 1.210192 0.136 Uiso 0.5 1 calc R . . E 5
C12 C 0.0312(8) 0.3969(7) 1.0565(10) 0.096(3) Uani 1 1 d D U . E 5
H12 H 0.053568 0.325356 1.097372 0.116 Uiso 1 1 calc R . . E 5
C13 C -0.0234(9) 0.3935(7) 0.9301(10) 0.133(4) Uani 1 1 d D U . E 5
H13 H -0.038318 0.322619 0.885143 0.160 Uiso 1 1 calc R . . E 5

loop_
_atom_site_aniso_label
_atom_site_aniso_U_11
_atom_site_aniso_U_22
_atom_site_aniso_U_33
_atom_site_aniso_U_23
_atom_site_aniso_U_13
_atom_site_aniso_U_12
Au1 0.04054(17) 0.03653(19) 0.0748(2) 0.000 -0.00257(15) 0.000
Au2 0.1072(3) 0.03653(19) 0.03897(18) 0.000 0.01784(18) 0.000
Fe1 0.0329(5) 0.0262(5) 0.0296(5) 0.000 0.0024(4) 0.000
O1 0.154(10) 0.165(10) 0.197(11) -0.038(8) 0.041(8) -0.042(8)
O2 0.174(14) 0.235(16) 0.159(13) -0.016(13) -0.025(11) -0.006(14)
N1 0.052(4) 0.035(3) 0.044(4) 0.000 0.006(3) 0.000
N2 0.035(3) 0.041(4) 0.051(4) 0.000 0.005(3) 0.000
N3 0.052(3) 0.038(3) 0.064(3) 0.003(2) 0.000(2) -0.002(2)
N4 0.079(3) 0.041(3) 0.041(3) 0.004(2) 0.016(2) 0.001(2)
N5 0.115(9) 0.140(11) 0.144(10) -0.007(9) 0.015(8) -0.014(8)
C1 0.066(4) 0.043(4) 0.060(4) -0.001(3) 0.003(3) -0.003(3)
C2 0.064(4) 0.044(4) 0.067(4) -0.011(3) 0.008(3) -0.012(3)
C3 0.061(5) 0.032(4) 0.085(7) 0.000 0.022(5) 0.000
C4 0.044(4) 0.034(5) 0.094(7) 0.000 0.026(5) 0.000
C5 0.049(3) 0.045(4) 0.067(4) 0.009(3) 0.011(3) 0.003(3)
C6 0.046(3) 0.043(3) 0.049(3) 0.004(3) 0.004(3) 0.004(2)
C7 0.060(7) 0.045(7) 0.044(6) 0.009(5) -0.016(5) -0.003(5)
C8 0.062(7) 0.052(7) 0.033(5) 0.008(5) -0.013(5) -0.011(6)
C9 0.049(3) 0.033(3) 0.068(4) 0.001(3) -0.004(3) -0.004(3)
C10 0.088(5) 0.035(3) 0.054(4) 0.005(3) 0.016(3) 0.005(3)
C11 0.084(5) 0.158(8) 0.101(6) 0.035(6) 0.032(5) -0.007(6)
C12 0.084(5) 0.095(6) 0.113(6) 0.035(5) 0.024(5) 0.008(4)
C13 0.092(6) 0.151(8) 0.163(8) 0.020(7) 0.056(6) -0.018(6)

loop_
_atom_type_symbol
_atom_type_description
_atom_type_scat_dispersion_real
_atom_type_scat_dispersion_imag
_atom_type_scat_source
C C 0.0033 0.0016 'International Tables Vol C Tables 4.2.6.8 and 6.1.1.4'
H H 0.0000 0.0000 'International Tables Vol C Tables 4.2.6.8 and 6.1.1.4'
Au Au -2.0133 8.8022 'International Tables Vol C Tables 4.2.6.8 and 6.1.1.4'
Fe Fe 0.3463 0.8444 'International Tables Vol C Tables 4.2.6.8 and 6.1.1.4'
N N 0.0061 0.0033 'International Tables Vol C Tables 4.2.6.8 and 6.1.1.4'
O O 0.0106 0.0060 'International Tables Vol C Tables 4.2.6.8 and 6.1.1.4'

loop_
_exptl_crystal_face_index_h
_exptl_crystal_face_index_k
_exptl_crystal_face_index_l
_exptl_crystal_face_perp_dist
-1 -16 1 0.0089
1 16 -2 0.0224
7 -1 -13 0.0568
6 11 -9 0.0458
0 6 14 0.0404
14 -4 0 0.0567
-14 4 1 0.0333
-1 -5 -14 0.0296
-5 11 10 0.0447

loop_
_geom_angle_atom_site_label_1
_geom_angle_atom_site_label_2
_geom_angle_atom_site_label_3
_geom_angle
_geom_angle_site_symmetry_1
_geom_angle_site_symmetry_3
_geom_angle_publ_flag
C9 Au1 Au2 91.30(15) . 3_656 ?
C9 Au1 Au2 91.30(15) 2_656 3_656 ?
C9 Au1 C9 177.4(3) 2_656 . ?
C10 Au2 Au1 90.65(16) . 3_656 ?
C10 Au2 Au1 90.65(16) 2 3_656 ?
C10 Au2 C10 178.7(3) . 2 ?
N1 Fe1 N2 180.0 . 1_545 ?
N3 Fe1 N1 89.64(13) 2_556 . ?
N3 Fe1 N1 89.64(13) . . ?
N3 Fe1 N2 90.36(13) . 1_545 ?
N3 Fe1 N2 90.36(13) 2_556 1_545 ?
N3 Fe1 N3 179.3(3) . 2_556 ?
N4 Fe1 N1 90.09(13) 2_556 . ?
N4 Fe1 N1 90.09(13) . . ?
N4 Fe1 N2 89.91(13) . 1_545 ?
N4 Fe1 N2 89.91(13) 2_556 1_545 ?
N4 Fe1 N3 90.4(2) . 2_556 ?
N4 Fe1 N3 89.6(2) . . ?
N4 Fe1 N3 90.4(2) 2_556 . ?
N4 Fe1 N3 89.6(2) 2_556 2_556 ?
N4 Fe1 N4 179.8(3) . 2_556 ?
C1 N1 Fe1 121.3(4) . . ?
C1 N1 Fe1 121.3(4) 2_556 . ?
C1 N1 C1 117.3(7) . 2_556 ?
C6 N2 Fe1 121.5(4) . 1_565 ?
C6 N2 Fe1 121.5(4) 2_556 1_565 ?
C6 N2 C6 116.9(7) 2_556 . ?
C9 N3 Fe1 174.7(5) . . ?
C10 N4 Fe1 179.2(6) . . ?
O1 N5 O2 123.9(15) . . ?
N1 C1 H1 118.5 . . ?
N1 C1 C2 123.1(6) . . ?
C2 C1 H1 118.5 . . ?
C1 C2 H2 120.1 . . ?
C1 C2 C3 119.8(6) . . ?
C3 C2 H2 120.1 . . ?
C7 C2 C1 127.3(8) . . ?
C7 C2 C3 112.9(7) . . ?
C2 C3 C2 116.8(8) . 2_556 ?
C2 C3 C4 121.6(4) . . ?
C2 C3 C4 121.6(4) 2_556 . ?
C5 C4 C3 120.7(4) 2_556 . ?
C5 C4 C3 120.7(4) . . ?
C5 C4 C5 118.5(8) . 2_556 ?
C4 C5 H5 120.8 . . ?
C6 C5 C4 118.3(6) . . ?
C6 C5 H5 120.8 . . ?
C8 C5 C4 112.6(7) . . ?
C8 C5 C6 129.0(8) . . ?
N2 C6 C5 123.9(6) . . ?
N2 C6 H6 118.0 . . ?
C5 C6 H6 118.0 . . ?
C2 C7 H7 117.4 . . ?
C2 C7 C8 125.3(10) . . ?
C8 C7 H7 117.4 . . ?
C5 C8 C7 126.9(10) . . ?
C5 C8 H8 116.6 . . ?
C7 C8 H8 116.6 . . ?
N3 C9 Au1 177.6(6) . . ?
N4 C10 Au2 179.5(7) . . ?
C12 C11 H11 119.7 . . ?
C13 C11 H11 119.7 3_567 . ?
C11 C12 H12 118.1 . . ?
C11 C12 C13 123.8(7) . . ?
C13 C12 H12 118.1 . . ?
C11 C13 C12 115.6(7) 3_567 . ?
C11 C13 H13 122.2 3_567 . ?
C12 C13 H13 122.2 . . ?

loop_
_geom_bond_atom_site_label_1
_geom_bond_atom_site_label_2
_geom_bond_distance
_geom_bond_site_symmetry_2
_geom_bond_publ_flag
Au1 Au2 3.0497(4) 3_656 ?
Au1 C9 1.977(6) . ?
Au1 C9 1.977(6) 2_656 ?
Au2 C10 1.983(7) . ?
Au2 C10 1.983(7) 2 ?
Fe1 N1 2.156(7) . ?
Fe1 N2 2.160(7) 1_545 ?
Fe1 N3 2.073(5) . ?
Fe1 N3 2.073(5) 2_556 ?
Fe1 N4 2.066(5) 2_556 ?
Fe1 N4 2.066(5) . ?
O1 N5 1.181(9) . ?
O2 N5 1.210(9) . ?
N1 C1 1.343(7) . ?
N1 C1 1.343(7) 2_556 ?
N2 C6 1.337(6) 2_556 ?
N2 C6 1.337(6) . ?
N3 C9 1.137(7) . ?
N4 C10 1.133(7) . ?
C1 H1 0.9400 . ?
C1 C2 1.391(8) . ?
C2 H2 0.9400 . ?
C2 C3 1.396(8) . ?
C2 C7 1.313(12) . ?
C3 C4 1.460(12) . ?
C4 C5 1.393(8) 2_556 ?
C4 C5 1.393(8) . ?
C5 H5 0.9400 . ?
C5 C6 1.385(7) . ?
C5 C8 1.315(12) . ?
C6 H6 0.9400 . ?
C7 H7 0.9400 . ?
C7 C8 1.357(16) . ?
C8 H8 0.9400 . ?
C11 H11 0.9400 . ?
C11 C12 1.371(7) . ?
C11 C13 1.383(7) 3_567 ?
C12 H12 0.9400 . ?
C12 C13 1.392(8) . ?
C13 H13 0.9400 . ?

loop_
_geom_torsion_atom_site_label_1
_geom_torsion_atom_site_label_2
_geom_torsion_atom_site_label_3
_geom_torsion_atom_site_label_4
_geom_torsion
_geom_torsion_site_symmetry_1
_geom_torsion_site_symmetry_2
_geom_torsion_site_symmetry_3
_geom_torsion_site_symmetry_4
_geom_torsion_publ_flag
Fe1 N1 C1 C2 -178.9(4) . . . . ?
Fe1 N2 C6 C5 179.9(4) 1_565 . . . ?
N1 C1 C2 C3 -2.2(9) . . . . ?
N1 C1 C2 C7 176.4(8) . . . . ?
C1 N1 C1 C2 1.1(4) 2_556 . . . ?
C1 C2 C3 C2 1.0(4) . . . 2_556 ?
C1 C2 C3 C4 -179.0(4) . . . . ?
C1 C2 C7 C8 -179.2(9) . . . . ?
C2 C3 C4 C5 177.2(4) . . . 2_556 ?
C2 C3 C4 C5 -2.8(4) . . . . ?
C2 C3 C4 C5 -2.8(4) 2_556 . . 2_556 ?
C2 C3 C4 C5 177.2(4) 2_556 . . . ?
C2 C7 C8 C5 -1.0(19) . . . . ?
C3 C2 C7 C8 -0.5(15) . . . . ?
C3 C4 C5 C6 179.9(4) . . . . ?
C3 C4 C5 C8 1.3(8) . . . . ?
C4 C5 C6 N2 0.2(8) . . . . ?
C4 C5 C8 C7 0.5(15) . . . . ?
C5 C4 C5 C6 -0.1(4) 2_556 . . . ?
C5 C4 C5 C8 -178.7(8) 2_556 . . . ?
C6 N2 C6 C5 -0.1(4) 2_556 . . . ?
C6 C5 C8 C7 -177.9(9) . . . . ?
C7 C2 C3 C2 -177.7(8) . . . 2_556 ?
C7 C2 C3 C4 2.3(8) . . . . ?
C8 C5 C6 N2 178.5(8) . . . . ?
C11 C12 C13 C11 -0.1(17) . . . 3_567 ?
C13 C11 C12 C13 0.1(18) 3_567 . . . ?

loop_
_exptl_oxdiff_crystal_face_indexfrac_h
_exptl_oxdiff_crystal_face_indexfrac_k
_exptl_oxdiff_crystal_face_indexfrac_l
_exptl_oxdiff_crystal_face_x
_exptl_oxdiff_crystal_face_y
_exptl_oxdiff_crystal_face_z
-0.9996 -15.9853 1.0600 0.6462 0.6838 0.3406
1.0052 15.9794 -2.0608 -0.6879 -0.6777 -0.2864
7.0711 -1.0601 -12.9785 -0.2588 -0.2502 0.9182
6.0448 10.9529 -9.0266 -0.6062 -0.6997 0.3586
-0.0797 6.0782 13.9880 0.3440 -0.3244 -0.9158
13.9988 -3.9659 0.0726 0.6465 -0.5796 0.4819
-14.0044 3.9717 0.9282 -0.6048 0.5735 -0.5361
-0.9205 -5.0811 -13.9960 -0.4188 0.3374 0.8626
-5.0584 11.0400 9.9446 -0.1963 -0.2352 -0.9655
